data_1574727
loop_
_publ_author_name
'Paschke, Ann-Sophie K.'
'Schiele, Stefanie'
'Pinard, Camille'
'Sandrini, Filippo'
'Morandi, Bill'

_publ_section_title
;
 Chemodivergent C-to-N atom swap from benzofurans to benzisoxazoles and
 benzoxazoles
;
_journal_issue 25
_journal_name_full 'Chemical Science'
_journal_page_first 11464
_journal_page_last 11467
_journal_paper_doi 10.1039/D5SC02032H
_journal_volume 16
_journal_year 2025
_chemical_formula_moiety 'C13 H15 N O3'
_chemical_formula_sum 'C13 H15 N O3'
_chemical_formula_weight 233.26
_chemical_name_systematic 'tert-butyl benzofuran-5-ylcarbamate'
_space_group_crystal_system triclinic
_space_group_IT_number 2
_space_group_name_Hall '-P 1'
_space_group_name_H-M_alt 'P -1'
_atom_sites_solution_hydrogens mixed
_atom_sites_solution_primary dual
_audit_creation_date 2024-11-27
_audit_creation_method
;
Olex2 1.5
(compiled 2024.02.16 svn.r378c4104 for OlexSys, GUI svn.r6928)
;
_audit_update_record
;
2025-01-21 deposited with the CCDC.	2025-05-13 downloaded from the CCDC.
;
_cell_angle_alpha 102.318(2)
_cell_angle_beta 100.925(2)
_cell_angle_gamma 94.671(2)
_cell_formula_units_Z 2
_cell_length_a 5.2939(2)
_cell_length_b 10.5894(3)
_cell_length_c 11.1328(3)
_cell_measurement_reflns_used 8271
_cell_measurement_temperature 100.0(1)
_cell_measurement_theta_max 73.9040
_cell_measurement_theta_min 4.1310
_cell_volume 593.83(3)
_computing_cell_refinement 'CrysAlisPro 1.171.43.143a (Rigaku OD, 2024)'
_computing_data_collection 'CrysAlisPro system (CCD 43.143a 64-bit (release 25-10-2024))'
_computing_data_reduction 'CrysAlisPro 1.171.43.143a (Rigaku OD, 2024)'
_computing_molecular_graphics 'Olex2 1.5 (Dolomanov et al., 2009)'
_computing_publication_material 'Olex2 1.5 (Dolomanov et al., 2009)'
_computing_structure_refinement 'SHELXL 2019/3 (Sheldrick, 2015)'
_computing_structure_solution 'SHELXT 2018/2 (Sheldrick, 2018)'
_diffrn_ambient_environment N~2~
_diffrn_ambient_temperature 100.0(1)
_diffrn_detector 'Hybrid Pixel Array Detector'
_diffrn_detector_area_resol_mean 10.0000
_diffrn_detector_type 'HyPix-Arc 150'
_diffrn_measured_fraction_theta_full 0.990
_diffrn_measured_fraction_theta_max 0.946
_diffrn_measurement_details
;
List of Runs (angles in degrees, time in seconds):

  # Type    Start    End  Width  t~exp~   \w     \q     \k     \f   Frames
#--------------------------------------------------------------------------
  1  \w    -28.00  -3.00   0.50    0.20    --  -50.00  47.00 -64.73   50
  2  \w    -28.00  -3.00   0.50    0.20    --  -50.00  47.00  55.07   50
  3  \w    -24.00   1.00   0.50    0.20    --  -46.00  45.00 108.07   50
  4  \w    -38.00 -13.00   0.50    0.20    --  -58.00  54.00 144.60   50
  5  \w    -57.00 -32.00   0.50    0.20    --  -72.64  68.00 171.82   50
  6  \w    -35.00 -10.00   0.50    0.20    --  -54.00  52.00 152.71   50
  7  \w    -34.00  -9.00   0.50    0.20    --  -54.00  52.00  86.33   50
  8  \w    -35.00 -10.00   0.50    0.20    --  -54.00  52.00  40.22   50
  9  \w    -35.00  -9.00   0.50    0.20    --  -54.00  52.00  12.70   52
 10  \w    -33.00  -7.00   0.50    0.20    --  -54.00  51.00 -86.35   52
 11  \w    -32.00  -7.00   0.50    0.20    --  -54.00  51.00-140.63   50
 12  \w    -72.00 -26.00   0.50    0.20    --  -66.25 125.00-150.00   92
 13  \w    -75.00 -38.00   0.50    0.20    --  -69.39 125.00-180.00   74
 14  \w    -67.00 -27.00   0.50    0.20    --  -69.39 125.00 -90.00   80
 15  \w    -64.00 -39.00   0.50    0.80    --  -75.17 121.00-146.27   50
 16  \w    -57.00 -25.00   0.50    0.20    --  -69.39 125.00   0.00   64
 17  \w    -88.00 -62.00   0.50    0.20    --  -69.39 125.00   0.00   52
 18  \w    -56.00 -27.00   0.50    0.20    --  -69.39 125.00 150.00   58
 19  \w    -23.00   2.00   0.50    0.20    --  -26.00  81.00 110.04   50
 20  \w     61.00  86.00   0.50    0.20    --   46.00  55.00 153.09   50
 21  \w     68.00  97.00   0.50    0.80    --   75.17  11.00 166.00   58
 22  \w     79.00 104.00   0.50    0.20    --   72.89  11.00   4.74   50
 23  \w     61.00  86.00   0.50    0.20    --   46.00  54.00 -38.49   50
 24  \w     61.00  86.00   0.50    0.20    --   46.00  55.00 -61.34   50
 25  \w     73.00 103.00   0.50    0.80    --   75.17  11.00-109.47   60
 26  \w     67.00 112.00   0.50    0.20    --   72.89  14.00 -72.35   90
 27  \w    -28.00  -3.00   0.50    0.20    --    6.00 -73.00 134.27   50
 28  \w     24.00  50.00   0.50    0.20    --   67.93-125.00 150.00   52
 29  \w     63.00  89.00   0.50    0.20    --   67.93-125.00 150.00   52
 30  \w     26.00  61.00   0.50    0.20    --   70.78-125.00  30.00   70
 31  \w     69.00  96.00   0.50    0.20    --   70.78-125.00  30.00   54
 32  \w     74.00 100.00   0.50    0.80    --   77.85-125.00  30.00   52
 33  \w     29.00  55.00   0.50    0.20    --   70.78-125.00 -90.00   52
 34  \w     29.00  59.00   0.50    0.20    --   67.93-125.00-150.00   60
 35  \w     63.00  89.00   0.50    0.20    --   67.93-125.00-150.00   52
 36  \w     72.00  97.00   0.50    0.20    --   70.78-125.00 -90.00   50
 37  \w     42.00  68.00   0.50    0.80    --   77.85-125.00  30.00   52
 38  \w     72.00  99.00   0.50    0.80    --   77.85-125.00  60.00   54
 39  \w     75.00 100.00   0.50    0.80    --   77.85-125.00 150.00   50
 40  \w     41.00  67.00   0.50    0.80    --   77.85-125.00 150.00   52
 41  \w     35.00  99.00   0.50    0.80    --   77.85-125.00 120.00  128
 42  \w     36.00  67.00   0.50    0.80    --   77.85-125.00  60.00   62
 43  \w     34.00  64.00   0.50    0.20    --   67.93 -95.00  60.00   60
 44  \w     34.00  70.00   0.50    0.20    --   70.78 -95.00 -30.00   72
 45  \w     34.00 100.00   0.50    0.80    --   77.85-125.00 -30.00  132
 46  \w     35.00 100.00   0.50    0.80    --   77.85-125.00-120.00  130
 47  \w     42.00  98.00   0.50    0.80    --   77.85-125.00-180.00  112
 48  \w    -42.00 -17.00   0.50    0.20    --   -2.00 -67.00  -3.68   50
 49  \w    -50.00 -25.00   0.50    0.20    --  -10.00 -63.00 -79.64   50
 50  \w    -47.00 -22.00   0.50    0.20    --   -6.00 -65.00 -51.54   50
 51  \w    -52.00 -27.00   0.50    0.20    --  -10.00 -61.00-160.12   50
 52  \w    -52.00 -26.00   0.50    0.20    --  -14.00 -62.00  48.73   52
 53  \w    -52.00 -27.00   0.50    0.20    --  -14.00 -62.00  93.24   50
 54  \w    -50.00 -25.00   0.50    0.20    --  -10.00 -63.00 120.66   50
 55  \w    -51.00 -26.00   0.50    0.20    --  -14.00 -62.00 147.23   50
 56  \w    -95.00 -70.00   0.50    0.20    --  -50.00 -55.00  75.15   50
 57  \w    -53.00 -28.00   0.50    0.20    --  -14.00 -59.00  17.92   50
 58  \w    -67.00 -41.00   0.50    0.20    --  -26.00 -55.00 -27.03   52
 59  \w    -53.00 -28.00   0.50    0.20    --  -14.00 -59.00-123.43   50
 60  \w    -80.00 -54.00   0.50    0.20    --  -38.00 -54.00-170.65   52
 61  \w    -90.00 -64.00   0.50    0.20    --  -46.00 -54.00-136.59   52
 62  \w    -92.00 -66.00   0.50    0.20    --  -50.00 -53.00 -33.18   52
 63  \w    -75.00 -49.00   0.50    0.20    --  -34.00 -53.00 -60.37   52
 64  \w    -90.00 -65.00   0.50    0.20    --  -50.00 -54.00  50.52   50
 65  \w    -80.00 -54.00   0.50    0.20    --  -38.00 -52.00  54.14   52
 66  \w    -63.00 -38.00   0.50    0.20    --  -22.00 -53.00  72.35   50
 67  \w    -64.00 -39.00   0.50    0.20    --  -18.00 -54.00 125.39   50
 68  \w    -78.00 -53.00   0.50    0.20    --  -38.00 -52.00  73.53   50
 69  \w    -90.00 -64.00   0.50    0.20    --  -46.00 -51.00 169.85   52
 70  \w    -82.00 -57.00   0.50    0.20    --  -38.00 -51.00  25.55   50
 71  \w    -74.00 -48.00   0.50    0.20    --  -30.00 -51.00 -12.46   52
 72  \w    -90.00 -65.00   0.50    0.20    --  -50.00 -52.00 -77.65   50
 73  \w    -87.00 -61.00   0.50    0.20    --  -46.00 -52.00 -70.71   52
 74  \w    -67.00 -41.00   0.50    0.20    --  -26.00 -52.00-168.27   52
 75  \w    -85.00 -59.00   0.50    0.20    --  -42.00 -49.00-118.05   52
 76  \w    -90.00 -65.00   0.50    0.20    --  -50.00 -47.00 -25.92   50
 77  \w    -83.00 -57.00   0.50    0.20    --  -38.00 -48.00 106.61   52
 78  \w   -114.00 -86.00   0.50    0.20    --  -72.64 -67.00  69.15   56
 79  \w   -114.00 -89.00   0.50    0.20    --  -72.64 -67.00  32.57   50
 80  \w   -115.00 -85.00   0.50    0.20    --  -72.64 -66.00  84.14   60
 81  \w   -109.00 -84.00   0.50    0.20    --  -72.64 -65.00 139.33   50
 82  \w   -109.00 -84.00   0.50    0.20    --  -72.64 -65.00 155.76   50
 83  \w   -110.00 -85.00   0.50    0.20    --  -72.64 -64.00 -84.53   50
 84  \w   -117.00 -86.00   0.50    0.80    --  -75.17 -67.00 -72.22   62
 85  \w   -113.00 -87.00   0.50    0.20    --  -72.64 -65.00-110.33   52
 86  \w   -114.00 -88.00   0.50    0.20    --  -72.64 -67.00-117.85   52
 87  \w   -111.00 -85.00   0.50    0.20    --  -72.64 -64.00 -96.25   52
 88  \w   -110.00 -85.00   0.50    0.20    --  -72.64 -64.00 -57.64   50
 89  \w   -115.00 -90.00   0.50    0.80    --  -75.17 -63.00-133.16   50
 90  \w   -108.00 -83.00   0.50    0.20    --  -70.00 -63.00-153.83   50
 91  \w   -114.00 -88.00   0.50    0.20    --  -72.64 -64.00 -43.87   52
 92  \w   -115.00 -90.00   0.50    0.20    --  -72.64 -61.00  -4.51   50
 93  \w   -112.00 -87.00   0.50    0.20    --  -74.00 -61.00   8.77   50
 94  \w   -110.00 -80.00   0.50    0.20    --  -66.00 -59.00  32.98   60
 95  \w   -115.00 -87.00   0.50    0.20    --  -72.64 -61.00  52.66   56
 96  \w   -114.00 -86.00   0.50    0.20    --  -74.00 -64.00 100.50   56
 97  \w   -110.00 -85.00   0.50    0.20    --  -72.64 -64.00 119.83   50
 98  \w    -94.00 -69.00   0.50    0.20    --  -54.00 -54.00 149.54   50
 99  \w   -103.00 -78.00   0.50    0.20    --  -62.00 -50.00 162.11   50
100  \w    -94.00 -69.00   0.50    0.20    --  -54.00 -54.00  29.46   50
101  \w   -104.00 -78.00   0.50    0.20    --  -62.00 -46.00 127.80   52
102  \w    -98.00 -72.00   0.50    0.20    --  -54.00 -55.00   9.63   52
103  \w   -106.00 -81.00   0.50    0.20    --  -62.00 -50.00 -44.42   50
104  \w    -96.00 -71.00   0.50    0.20    --  -54.00 -54.00-155.03   50
105  \w   -115.00 -90.00   0.50    0.80    --  -75.17 -21.00-132.58   50
106  \w   -117.00 -92.00   0.50    0.80    --  -75.17 -21.00 -39.15   50
107  \w   -102.00 -76.00   0.50    0.20    --  -72.64 -14.00-115.30   52
108  \w   -107.00 -81.00   0.50    0.20    --  -70.00 -18.00 -27.29   52
109  \w   -102.00 -75.00   0.50    0.20    --  -72.64 -11.00 -83.35   54
110  \w   -109.00 -70.00   0.50    0.80    --  -75.17 -11.00   0.76   78
111  \w   -110.00 -84.00   0.50    0.20    --  -70.00 -20.00  72.04   52
112  \w   -104.00 -72.00   0.50    0.20    --  -66.00 -15.00  88.83   64
113  \w   -111.00 -84.00   0.50    0.20    --  -70.00 -17.00 129.06   54
;
_diffrn_measurement_device 'four-circle diffractometer'
_diffrn_measurement_device_type 'XtaLAB Synergy R, HyPix-Arc 150'
_diffrn_measurement_method '\w scans'
_diffrn_orient_matrix_type 'CrysAlisPro convention (1999,Acta A55,543-557)'
_diffrn_orient_matrix_UB_11 0.2576964000
_diffrn_orient_matrix_UB_12 0.0654787000
_diffrn_orient_matrix_UB_13 0.0897081000
_diffrn_orient_matrix_UB_21 -0.1008022000
_diffrn_orient_matrix_UB_22 0.1335605000
_diffrn_orient_matrix_UB_23 0.0113222000
_diffrn_orient_matrix_UB_31 -0.1127504000
_diffrn_orient_matrix_UB_32 -0.0202932000
_diffrn_orient_matrix_UB_33 0.1132914000
_diffrn_radiation_monochromator mirror
_diffrn_radiation_probe x-ray
_diffrn_radiation_type 'Cu K\a'
_diffrn_radiation_wavelength 1.54184
_diffrn_reflns_av_R_equivalents 0.0559
_diffrn_reflns_av_unetI/netI 0.0265
_diffrn_reflns_Laue_measured_fraction_full 0.990
_diffrn_reflns_Laue_measured_fraction_max 0.946
_diffrn_reflns_limit_h_max 6
_diffrn_reflns_limit_h_min -6
_diffrn_reflns_limit_k_max 12
_diffrn_reflns_limit_k_min -13
_diffrn_reflns_limit_l_max 13
_diffrn_reflns_limit_l_min -12
_diffrn_reflns_number 15691
_diffrn_reflns_point_group_measured_fraction_full 0.990
_diffrn_reflns_point_group_measured_fraction_max 0.946
_diffrn_reflns_theta_full 67.684
_diffrn_reflns_theta_max 74.576
_diffrn_reflns_theta_min 4.160
_diffrn_source 'Rotating-anode X-ray tube'
_diffrn_source_type 'PhotonJet R (Cu) X-ray Source'
_exptl_absorpt_coefficient_mu 0.762
_exptl_absorpt_correction_T_max 1.000
_exptl_absorpt_correction_T_min 0.739
_exptl_absorpt_correction_type gaussian
_exptl_absorpt_process_details
;
CrysAlisPro 1.171.43.143a (Rigaku Oxford Diffraction, 2024)
Numerical absorption correction based on gaussian integration over
a multifaceted crystal model
Empirical absorption correction using spherical harmonics,
implemented in SCALE3 ABSPACK scaling algorithm.
;
_exptl_crystal_colour 'clear colourless'
_exptl_crystal_colour_lustre clear
_exptl_crystal_colour_primary colourless
_exptl_crystal_density_diffrn 1.305
_exptl_crystal_description plank
_exptl_crystal_F_000 248
_exptl_crystal_recrystallization_method 'Re-crystallisation from solvent'
_exptl_crystal_size_max 0.168
_exptl_crystal_size_mid 0.065
_exptl_crystal_size_min 0.039
_refine_diff_density_max 0.297
_refine_diff_density_min -0.184
_refine_diff_density_rms 0.044
_refine_ls_extinction_method none
_refine_ls_goodness_of_fit_ref 1.029
_refine_ls_hydrogen_treatment mixed
_refine_ls_matrix_type full
_refine_ls_number_parameters 160
_refine_ls_number_reflns 2304
_refine_ls_number_restraints 1
_refine_ls_restrained_S_all 1.029
_refine_ls_R_factor_all 0.0515
_refine_ls_R_factor_gt 0.0425
_refine_ls_shift/su_max 0.000
_refine_ls_shift/su_mean 0.000
_refine_ls_structure_factor_coef Fsqd
_refine_ls_weighting_details 'w=1/[\s^2^(Fo^2^)+(0.0729P)^2^+0.1025P] where P=(Fo^2^+2Fc^2^)/3'
_refine_ls_weighting_scheme calc
_refine_ls_wR_factor_gt 0.1145
_refine_ls_wR_factor_ref 0.1197
_reflns_Friedel_coverage 0.000
_reflns_number_gt 1941
_reflns_number_total 2304
_reflns_threshold_expression 'I > 2\s(I)'
_cod_data_source_file d5sc02032h2.cif
_cod_data_source_block bm281124_1_1
_cod_depositor_comments 'Adding full bibliography for 1574726--1574728.cif.'
_cod_database_code 1574727
_shelx_shelxl_version_number 2019/3
_chemical_oxdiff_formula C13H15NO3
_shelx_space_group_comment
;
The symmetry employed for this shelxl refinement is uniquely defined
by the following loop, which should always be used as a source of
symmetry information in preference to the above space-group names.
They are only intended as comments.
;
_shelx_estimated_absorpt_t_max 0.970
_shelx_estimated_absorpt_t_min 0.881
_olex2_refinement_description
;
1. Fixed Uiso
 At 1.2 times of:
  All C(H) groups
 At 1.5 times of:
  All C(H,H,H) groups
2. Restrained distances
 N1-H1
 0.93 with sigma of 0.02
3.a Aromatic/amide H refined with riding coordinates:
 C8(H8), C2(H2), C6(H6), C3(H3), C5(H5)
3.b Idealised Me refined as rotating group:
 C11(H11A,H11B,H11C), C12(H12A,H12B,H12C), C13(H13A,H13B,H13C)
;
_olex2_date_sample_data_collection 2024-11-26
_olex2_date_sample_submission 2024-11-26
_olex2_submission_original_sample_id bm281124_1_1
_olex2_submission_special_instructions 'No special instructions were received'
_oxdiff_exptl_absorpt_empirical_details
;
Empirical correction (ABSPACK) includes:
- Absorption correction using spherical harmonics
- Frame scaling
- Detector area scaling
;
_oxdiff_exptl_absorpt_empirical_full_max 3.733
_oxdiff_exptl_absorpt_empirical_full_min 0.422

loop_
_space_group_symop_operation_xyz
'x, y, z'
'-x, -y, -z'

loop_
_atom_site_label
_atom_site_type_symbol
_atom_site_fract_x
_atom_site_fract_y
_atom_site_fract_z
_atom_site_U_iso_or_equiv
_atom_site_adp_type
_atom_site_occupancy
_atom_site_site_symmetry_order
_atom_site_calc_flag
_atom_site_refinement_flags_posn
_atom_site_refinement_flags_adp
_atom_site_refinement_flags_occupancy
_atom_site_disorder_assembly
_atom_site_disorder_group
O3 O 0.31846(18) 0.71764(9) 0.15967(10) 0.0331(3) Uani 1 1 d . . . . .
O2 O 0.02114(19) 0.59287(10) 0.22377(10) 0.0356(3) Uani 1 1 d . . . . .
O1 O 0.4819(2) 0.12222(10) 0.44120(10) 0.0366(3) Uani 1 1 d . . . . .
N1 N 0.4406(2) 0.54992(12) 0.23175(12) 0.0327(3) Uani 1 1 d D . . . .
C4 C 0.4838(3) 0.22314(14) 0.38097(14) 0.0327(3) Uani 1 1 d . . . . .
C8 C 0.2859(3) 0.41867(14) 0.36770(14) 0.0328(4) Uani 1 1 d . . . . .
H8 H 0.168442 0.477947 0.390864 0.039 Uiso 1 1 calc R U . . .
C1 C 0.4406(3) 0.43906(13) 0.28458(14) 0.0316(3) Uani 1 1 d . . . . .
C9 C 0.2391(3) 0.61774(13) 0.20709(14) 0.0311(3) Uani 1 1 d . . . . .
C2 C 0.6148(3) 0.35170(14) 0.25101(15) 0.0336(4) Uani 1 1 d . . . . .
H2 H 0.718504 0.368503 0.193868 0.040 Uiso 1 1 calc R U . . .
C7 C 0.3086(3) 0.30748(14) 0.41653(14) 0.0321(3) Uani 1 1 d . . . . .
C6 C 0.1929(3) 0.25319(15) 0.50496(15) 0.0365(4) Uani 1 1 d . . . . .
H6 H 0.065206 0.287501 0.547610 0.044 Uiso 1 1 calc R U . . .
C3 C 0.6401(3) 0.24213(14) 0.29843(16) 0.0357(4) Uani 1 1 d . . . . .
H3 H 0.758211 0.183093 0.275651 0.043 Uiso 1 1 calc R U . . .
C10 C 0.1344(3) 0.80457(14) 0.11684(15) 0.0324(4) Uani 1 1 d . . . . .
C5 C 0.3012(3) 0.14508(15) 0.51486(15) 0.0364(4) Uani 1 1 d . . . . .
H5 H 0.258102 0.090007 0.567035 0.044 Uiso 1 1 calc R U . . .
C11 C -0.0766(3) 0.72731(15) 0.00762(15) 0.0369(4) Uani 1 1 d . . . . .
H11A H 0.002530 0.672155 -0.053681 0.055 Uiso 1 1 calc R U . . .
H11B H -0.173555 0.787491 -0.032809 0.055 Uiso 1 1 calc R U . . .
H11C H -0.194824 0.672433 0.038893 0.055 Uiso 1 1 calc R U . . .
C12 C 0.0262(3) 0.87533(15) 0.22591(16) 0.0383(4) Uani 1 1 d . . . . .
H12A H -0.100111 0.814693 0.246254 0.057 Uiso 1 1 calc R U . . .
H12B H -0.058951 0.947888 0.202304 0.057 Uiso 1 1 calc R U . . .
H12C H 0.167967 0.909037 0.299507 0.057 Uiso 1 1 calc R U . . .
C13 C 0.3076(3) 0.89918(15) 0.07343(18) 0.0402(4) Uani 1 1 d . . . . .
H13A H 0.446123 0.945481 0.144522 0.060 Uiso 1 1 calc R U . . .
H13B H 0.204504 0.962144 0.040960 0.060 Uiso 1 1 calc R U . . .
H13C H 0.384035 0.851017 0.006779 0.060 Uiso 1 1 calc R U . . .
H1 H 0.595(3) 0.5782(17) 0.2149(17) 0.048 Uiso 1 1 d D U . . .

loop_
_atom_site_aniso_label
_atom_site_aniso_U_11
_atom_site_aniso_U_22
_atom_site_aniso_U_33
_atom_site_aniso_U_23
_atom_site_aniso_U_13
_atom_site_aniso_U_12
O3 0.0260(5) 0.0329(5) 0.0433(7) 0.0134(5) 0.0089(4) 0.0051(4)
O2 0.0266(5) 0.0361(5) 0.0468(7) 0.0130(5) 0.0103(5) 0.0051(4)
O1 0.0364(6) 0.0324(5) 0.0427(7) 0.0102(5) 0.0099(5) 0.0073(4)
N1 0.0262(6) 0.0331(6) 0.0400(8) 0.0102(5) 0.0082(5) 0.0040(5)
C4 0.0309(7) 0.0278(7) 0.0365(8) 0.0053(6) 0.0030(6) 0.0027(6)
C8 0.0292(7) 0.0326(7) 0.0356(8) 0.0050(6) 0.0069(6) 0.0061(6)
C1 0.0259(7) 0.0298(7) 0.0361(8) 0.0056(6) 0.0030(6) 0.0010(5)
C9 0.0290(7) 0.0300(7) 0.0338(8) 0.0056(6) 0.0078(6) 0.0036(6)
C2 0.0272(7) 0.0347(7) 0.0384(9) 0.0068(6) 0.0084(6) 0.0023(6)
C7 0.0289(7) 0.0328(7) 0.0320(8) 0.0042(6) 0.0039(6) 0.0033(6)
C6 0.0366(8) 0.0382(8) 0.0361(9) 0.0085(7) 0.0105(7) 0.0074(6)
C3 0.0301(7) 0.0317(7) 0.0446(9) 0.0050(7) 0.0100(7) 0.0063(6)
C10 0.0268(7) 0.0322(7) 0.0397(9) 0.0097(6) 0.0079(6) 0.0066(6)
C5 0.0375(8) 0.0371(8) 0.0351(9) 0.0092(7) 0.0085(7) 0.0037(6)
C11 0.0308(8) 0.0439(8) 0.0353(9) 0.0075(7) 0.0068(6) 0.0059(6)
C12 0.0340(8) 0.0358(8) 0.0427(9) 0.0036(7) 0.0078(7) 0.0067(6)
C13 0.0311(8) 0.0396(8) 0.0548(10) 0.0195(7) 0.0103(7) 0.0073(6)

loop_
_atom_type_symbol
_atom_type_description
_atom_type_scat_dispersion_real
_atom_type_scat_dispersion_imag
_atom_type_scat_source
C C 0.0181 0.0091 'International Tables Vol C Tables 4.2.6.8 and 6.1.1.4'
H H 0.0000 0.0000 'International Tables Vol C Tables 4.2.6.8 and 6.1.1.4'
N N 0.0311 0.0180 'International Tables Vol C Tables 4.2.6.8 and 6.1.1.4'
O O 0.0492 0.0322 'International Tables Vol C Tables 4.2.6.8 and 6.1.1.4'

loop_
_exptl_crystal_face_index_h
_exptl_crystal_face_index_k
_exptl_crystal_face_index_l
_exptl_crystal_face_perp_dist
1 1 6 0.0321
0 -1 -6 0.0266
3 3 -2 0.0698
-3 -3 5 0.0776
-1 7 -1 0.0134
1 -7 0 0.0169
-2 -3 7 0.0634
0 6 -4 0.0321
-2 5 3 0.0446
0 4 5 0.0315
-1 -6 -2 0.0423
-1 -6 1 0.0587
1 6 0 0.0425
2 2 2 0.0592
1 -3 6 0.0317
3 -2 1 0.0578
-1 -2 7 0.0580
2 -6 0 0.0160
-1 5 -5 0.0208
-3 2 3 0.0776
-1 6 -2 0.0219

loop_
_geom_angle_atom_site_label_1
_geom_angle_atom_site_label_2
_geom_angle_atom_site_label_3
_geom_angle
_geom_angle_site_symmetry_1
_geom_angle_site_symmetry_3
_geom_angle_publ_flag
C9 O3 C10 120.77(11) . . ?
C4 O1 C5 105.06(11) . . ?
C1 N1 H1 115.4(11) . . ?
C9 N1 C1 126.68(13) . . ?
C9 N1 H1 117.9(11) . . ?
O1 C4 C7 110.73(14) . . ?
O1 C4 C3 125.74(13) . . ?
C3 C4 C7 123.51(14) . . ?
C1 C8 H8 121.1 . . ?
C1 C8 C7 117.70(13) . . ?
C7 C8 H8 121.1 . . ?
C8 C1 N1 122.92(13) . . ?
C8 C1 C2 121.03(14) . . ?
C2 C1 N1 116.03(14) . . ?
O3 C9 N1 108.59(12) . . ?
O2 C9 O3 125.41(13) . . ?
O2 C9 N1 125.99(14) . . ?
C1 C2 H2 119.0 . . ?
C3 C2 C1 122.01(15) . . ?
C3 C2 H2 119.0 . . ?
C4 C7 C8 119.56(14) . . ?
C4 C7 C6 105.15(13) . . ?
C8 C7 C6 135.27(14) . . ?
C7 C6 H6 126.8 . . ?
C5 C6 C7 106.39(14) . . ?
C5 C6 H6 126.8 . . ?
C4 C3 H3 121.9 . . ?
C2 C3 C4 116.19(14) . . ?
C2 C3 H3 121.9 . . ?
O3 C10 C11 109.90(12) . . ?
O3 C10 C12 110.37(13) . . ?
O3 C10 C13 101.85(11) . . ?
C11 C10 C12 112.64(12) . . ?
C13 C10 C11 110.82(14) . . ?
C13 C10 C12 110.73(13) . . ?
O1 C5 H5 123.7 . . ?
C6 C5 O1 112.68(14) . . ?
C6 C5 H5 123.7 . . ?
C10 C11 H11A 109.5 . . ?
C10 C11 H11B 109.5 . . ?
C10 C11 H11C 109.5 . . ?
H11A C11 H11B 109.5 . . ?
H11A C11 H11C 109.5 . . ?
H11B C11 H11C 109.5 . . ?
C10 C12 H12A 109.5 . . ?
C10 C12 H12B 109.5 . . ?
C10 C12 H12C 109.5 . . ?
H12A C12 H12B 109.5 . . ?
H12A C12 H12C 109.5 . . ?
H12B C12 H12C 109.5 . . ?
C10 C13 H13A 109.5 . . ?
C10 C13 H13B 109.5 . . ?
C10 C13 H13C 109.5 . . ?
H13A C13 H13B 109.5 . . ?
H13A C13 H13C 109.5 . . ?
H13B C13 H13C 109.5 . . ?

loop_
_geom_bond_atom_site_label_1
_geom_bond_atom_site_label_2
_geom_bond_distance
_geom_bond_site_symmetry_2
_geom_bond_publ_flag
O3 C9 1.3506(17) . ?
O3 C10 1.4771(17) . ?
O2 C9 1.2198(17) . ?
O1 C4 1.3778(17) . ?
O1 C5 1.3773(19) . ?
N1 C1 1.4208(19) . ?
N1 C9 1.3515(18) . ?
N1 H1 0.915(14) . ?
C4 C7 1.392(2) . ?
C4 C3 1.382(2) . ?
C8 H8 0.9500 . ?
C8 C1 1.385(2) . ?
C8 C7 1.403(2) . ?
C1 C2 1.403(2) . ?
C2 H2 0.9500 . ?
C2 C3 1.379(2) . ?
C7 C6 1.445(2) . ?
C6 H6 0.9500 . ?
C6 C5 1.337(2) . ?
C3 H3 0.9500 . ?
C10 C11 1.519(2) . ?
C10 C12 1.519(2) . ?
C10 C13 1.518(2) . ?
C5 H5 0.9500 . ?
C11 H11A 0.9800 . ?
C11 H11B 0.9800 . ?
C11 H11C 0.9800 . ?
C12 H12A 0.9800 . ?
C12 H12B 0.9800 . ?
C12 H12C 0.9800 . ?
C13 H13A 0.9800 . ?
C13 H13B 0.9800 . ?
C13 H13C 0.9800 . ?

loop_
_geom_torsion_atom_site_label_1
_geom_torsion_atom_site_label_2
_geom_torsion_atom_site_label_3
_geom_torsion_atom_site_label_4
_geom_torsion
_geom_torsion_site_symmetry_1
_geom_torsion_site_symmetry_2
_geom_torsion_site_symmetry_3
_geom_torsion_site_symmetry_4
_geom_torsion_publ_flag
O1 C4 C7 C8 178.47(12) . . . . ?
O1 C4 C7 C6 0.06(16) . . . . ?
O1 C4 C3 C2 -178.45(13) . . . . ?
N1 C1 C2 C3 178.09(13) . . . . ?
C4 O1 C5 C6 -0.41(16) . . . . ?
C4 C7 C6 C5 -0.30(16) . . . . ?
C8 C1 C2 C3 0.1(2) . . . . ?
C8 C7 C6 C5 -178.34(16) . . . . ?
C1 N1 C9 O3 178.76(12) . . . . ?
C1 N1 C9 O2 -1.7(2) . . . . ?
C1 C8 C7 C4 0.3(2) . . . . ?
C1 C8 C7 C6 178.14(15) . . . . ?
C1 C2 C3 C4 0.0(2) . . . . ?
C9 O3 C10 C11 -62.76(17) . . . . ?
C9 O3 C10 C12 62.07(16) . . . . ?
C9 O3 C10 C13 179.70(12) . . . . ?
C9 N1 C1 C8 -30.0(2) . . . . ?
C9 N1 C1 C2 152.06(14) . . . . ?
C7 C4 C3 C2 0.0(2) . . . . ?
C7 C8 C1 N1 -178.13(12) . . . . ?
C7 C8 C1 C2 -0.3(2) . . . . ?
C7 C6 C5 O1 0.45(17) . . . . ?
C3 C4 C7 C8 -0.2(2) . . . . ?
C3 C4 C7 C6 -178.58(14) . . . . ?
C10 O3 C9 O2 -3.1(2) . . . . ?
C10 O3 C9 N1 176.43(12) . . . . ?
C5 O1 C4 C7 0.20(15) . . . . ?
C5 O1 C4 C3 178.80(15) . . . . ?

loop_
_exptl_oxdiff_crystal_face_indexfrac_h
_exptl_oxdiff_crystal_face_indexfrac_k
_exptl_oxdiff_crystal_face_indexfrac_l
_exptl_oxdiff_crystal_face_x
_exptl_oxdiff_crystal_face_y
_exptl_oxdiff_crystal_face_z
0.5778 0.9645 6.2498 0.7727 0.1413 0.6233
-0.3734 -0.7254 -6.4696 -0.7241 -0.1325 -0.6761
2.8375 3.4013 -1.7264 0.7991 0.1487 -0.5845
-2.6421 -3.0550 4.5765 -0.4704 -0.0899 0.8784
-0.7721 6.7929 -1.3339 0.1262 0.9700 -0.2019
1.0693 -6.6175 0.2770 -0.1329 -0.9885 0.0451
-1.6362 -2.8346 6.5975 -0.0154 -0.1390 0.9894
0.1827 6.3723 -4.0512 0.1009 0.7868 -0.6089
-1.7650 5.2876 2.5868 0.1234 0.9134 0.3848
-0.3840 3.9426 4.8308 0.5925 0.6200 0.5106
-0.5424 -5.6344 -2.0112 -0.6891 -0.7206 -0.0524
-1.3698 -6.0214 1.4383 -0.6182 -0.6499 0.4396
1.0563 6.0773 0.0447 0.6742 0.7057 -0.2374
2.4496 2.2412 2.4782 1.0003 0.0805 -0.0409
1.3395 -3.2288 5.7706 0.6514 -0.5009 0.5683
3.1135 -2.2726 1.4804 0.7863 -0.6006 -0.1372
-1.3667 -2.3174 6.9424 0.1189 -0.0932 0.9876
1.5196 -6.3221 -0.0362 -0.0256 -0.9980 -0.0471
-1.0947 4.6300 -5.4068 -0.4640 0.6675 -0.5831
-3.1639 1.7816 3.2858 -0.4039 0.5941 0.6928
-1.3645 6.4693 -1.6579 -0.0768 0.9828 -0.1653
